data_2223091
loop_
_publ_author_name
'Lee, See Mun'
'Lo, Kong Mun'
'Mohd Ali, Hapipah'
'Robinson, Ward T.'

_publ_section_title
;
 Bis[4-(dimethylamino)pyridinium]
 tetrabromidobis(4-chlorophenyl)stannate(IV)--4-bromochlorobenzene
 (1/1)
;
_journal_coeditor_code HG2523
_journal_issue 9
_journal_name_full 'Acta Crystallographica Section E'
_journal_page_first m1039
_journal_paper_doi 10.1107/S1600536809030232
_journal_volume 65
_journal_year 2009
_chemical_formula_iupac '(C7 H11 N2)2 [Sn Br4 (C6 H4 Cl1)2], C6 H4 Br Cl'
_chemical_formula_moiety '2(C7 H11 N2 +), C12 H8 Br4 Cl2 Sn 2-, C6 H4 Br Cl'
_chemical_formula_sum 'C32 H34 Br5 Cl3 N4 Sn'
_chemical_formula_weight 1099.22
_chemical_name_systematic
;
Bis[4-(dimethylamino)pyridinium]
tetrabromidobis(4-chlorophenyl)stannate(IV)--4-bromochlorobenzene (1/1)
;
_space_group_IT_number 2
_symmetry_cell_setting triclinic
_symmetry_space_group_name_Hall '-P 1'
_symmetry_space_group_name_H-M 'P -1'
_atom_sites_solution_hydrogens geom
_atom_sites_solution_primary direct
_atom_sites_solution_secondary difmap
_audit_creation_method SHELXL-97
_cell_angle_alpha 111.16(3)
_cell_angle_beta 93.38(3)
_cell_angle_gamma 92.85(3)
_cell_formula_units_Z 1
_cell_length_a 8.7692(18)
_cell_length_b 10.128(2)
_cell_length_c 11.407(2)
_cell_measurement_reflns_used 6036
_cell_measurement_temperature 100(2)
_cell_measurement_theta_max 30.49
_cell_measurement_theta_min 2.16
_cell_volume 940.4(4)
_computing_cell_refinement 'SAINT (Bruker, 2008)'
_computing_data_collection 'APEX2 (Bruker, 2008)'
_computing_data_reduction 'SAINT (Bruker, 2008)'
_computing_molecular_graphics 'SHELXTL (Sheldrick, 2008)'
_computing_publication_material 'publCIF (Westrip, 2009)'
_computing_structure_refinement 'SHELXL97 (Sheldrick, 2008)'
_computing_structure_solution 'SHELXS97 (Sheldrick, 2008)'
_diffrn_ambient_temperature 100(2)
_diffrn_measured_fraction_theta_full 0.993
_diffrn_measured_fraction_theta_max 0.986
_diffrn_measurement_device_type 'Bruker APEXII CCD area-detector'
_diffrn_measurement_method \w
_diffrn_radiation_monochromator graphite
_diffrn_radiation_source 'fine-focus sealed tube'
_diffrn_radiation_type MoK\a
_diffrn_radiation_wavelength 0.71073
_diffrn_reflns_av_R_equivalents 0.0192
_diffrn_reflns_av_sigmaI/netI 0.0276
_diffrn_reflns_limit_h_max 8
_diffrn_reflns_limit_h_min -11
_diffrn_reflns_limit_k_max 13
_diffrn_reflns_limit_k_min -13
_diffrn_reflns_limit_l_max 13
_diffrn_reflns_limit_l_min -14
_diffrn_reflns_number 7255
_diffrn_reflns_theta_full 25.00
_diffrn_reflns_theta_max 27.50
_diffrn_reflns_theta_min 1.92
_exptl_absorpt_coefficient_mu 6.233
_exptl_absorpt_correction_T_max 0.384
_exptl_absorpt_correction_T_min 0.169
_exptl_absorpt_correction_type multi-scan
_exptl_absorpt_process_details '(SADABS; Sheldrick, 1996)'
_exptl_crystal_colour colourless
_exptl_crystal_density_diffrn 1.941
_exptl_crystal_density_method 'not measured'
_exptl_crystal_description block
_exptl_crystal_F_000 530
_exptl_crystal_size_max 0.45
_exptl_crystal_size_mid 0.26
_exptl_crystal_size_min 0.19
_refine_diff_density_max 0.774
_refine_diff_density_min -1.124
_refine_ls_extinction_method none
_refine_ls_goodness_of_fit_ref 1.050
_refine_ls_hydrogen_treatment constr
_refine_ls_matrix_type full
_refine_ls_number_parameters 207
_refine_ls_number_reflns 4265
_refine_ls_number_restraints 0
_refine_ls_restrained_S_all 1.050
_refine_ls_R_factor_all 0.0259
_refine_ls_R_factor_gt 0.0229
_refine_ls_shift/su_max 0.001
_refine_ls_shift/su_mean 0.000
_refine_ls_structure_factor_coef Fsqd
_refine_ls_weighting_details 'calc w=1/[\s^2^(Fo^2^)+(0.0323P)^2^+0.8768P] where P=(Fo^2^+2Fc^2^)/3'
_refine_ls_weighting_scheme calc
_refine_ls_wR_factor_gt 0.0611
_refine_ls_wR_factor_ref 0.0624
_reflns_number_gt 3919
_reflns_number_total 4265
_reflns_threshold_expression I>2\s(I)
_cod_data_source_file hg2523.cif
_cod_data_source_block I
_cod_depositor_comments
;
The following automatic conversions were performed:
'_symmetry_cell_setting' value 'Triclinic' changed to 'triclinic'
according to '/home/saulius/struct/CIF-dictionaries/cif_core.dic'
dictionary named 'cif_core.dic' version 2.4.1 from 2010-06-29.

Automatic conversion script
Id: cif_fix_enum 1527 2010-12-29 10:47:43Z saulius 

The following automatic conversions were performed:

'_symmetry_cell_setting' value 'Triclinic' changed to 'triclinic'
according to /home/saulius/struct/CIF-dictionaries/cif_core.dic
dictionary named 'cif_core.dic' version 2.4.1 from 2010-06-29.

Automatic conversion script
Id: cif_fix_values 1715 2011-07-08 13:25:40Z adriana 
;
_cod_original_cell_volume 940.4(3)
_cod_database_code 2223091
_cod_database_fobs_code 2223091

loop_
_symmetry_equiv_pos_as_xyz
'x, y, z'
'-x, -y, -z'

loop_
_atom_site_type_symbol
_atom_site_label
_atom_site_fract_x
_atom_site_fract_y
_atom_site_fract_z
_atom_site_U_iso_or_equiv
_atom_site_adp_type
_atom_site_calc_flag
_atom_site_refinement_flags
_atom_site_occupancy
_atom_site_disorder_assembly
_atom_site_disorder_group
Sn Sn1 0.5000 0.5000 0.5000 0.01198(6) Uani d S 1 . .
Br Br1 0.43772(3) 0.21868(2) 0.45713(2) 0.01709(7) Uani d . 1 . .
Br Br2 0.75993(3) 0.43138(3) 0.38027(2) 0.01756(7) Uani d . 1 . .
Br Br3 0.77314(5) 0.20503(4) 0.97712(4) 0.02952(10) Uani d P 0.50 . .
Cl Cl2 0.77314(5) 0.20503(4) 0.97712(4) 0.02952(10) Uani d P 0.50 . .
Cl Cl1 0.13889(10) 0.39025(9) -0.06015(7) 0.03579(19) Uani d . 1 . .
N N1 -0.1837(3) 0.2294(2) 0.5641(2) 0.0186(4) Uani d . 1 . .
H H1 -0.2525 0.2675 0.5294 0.022 Uiso calc R 1 . .
N N2 0.1383(3) 0.0420(2) 0.7154(2) 0.0210(5) Uani d . 1 . .
C C1 0.3775(3) 0.4724(2) 0.3230(2) 0.0151(5) Uani d . 1 . .
C C2 0.4409(3) 0.5295(3) 0.2416(2) 0.0184(5) Uani d . 1 . .
H H2 0.5368 0.5838 0.2658 0.022 Uiso calc R 1 . .
C C3 0.3651(3) 0.5080(3) 0.1248(3) 0.0229(6) Uani d . 1 . .
H H3 0.4078 0.5482 0.0694 0.027 Uiso calc R 1 . .
C C4 0.2268(3) 0.4272(3) 0.0906(2) 0.0240(6) Uani d . 1 . .
C C5 0.1589(3) 0.3723(3) 0.1713(3) 0.0242(6) Uani d . 1 . .
H H5 0.0623 0.3193 0.1472 0.029 Uiso calc R 1 . .
C C6 0.2349(3) 0.3965(3) 0.2886(2) 0.0194(5) Uani d . 1 . .
H H6 0.1891 0.3609 0.3457 0.023 Uiso calc R 1 . .
C C7 -0.2277(3) 0.1231(3) 0.6020(3) 0.0202(5) Uani d . 1 . .
H H7 -0.3331 0.0915 0.5928 0.024 Uiso calc R 1 . .
C C8 -0.1239(3) 0.0602(3) 0.6534(2) 0.0188(5) Uani d . 1 . .
H H8 -0.1573 -0.0146 0.6797 0.023 Uiso calc R 1 . .
C C9 0.0341(3) 0.1054(3) 0.6681(2) 0.0159(5) Uani d . 1 . .
C C10 0.0741(3) 0.2198(3) 0.6290(2) 0.0173(5) Uani d . 1 . .
H H10 0.1781 0.2558 0.6383 0.021 Uiso calc R 1 . .
C C11 -0.0357(3) 0.2780(3) 0.5785(2) 0.0182(5) Uani d . 1 . .
H H11 -0.0073 0.3545 0.5528 0.022 Uiso calc R 1 . .
C C12 0.3025(3) 0.0848(3) 0.7299(3) 0.0281(6) Uani d . 1 . .
H H12A 0.3274 0.1224 0.6648 0.042 Uiso calc R 1 . .
H H12B 0.3610 0.0023 0.7212 0.042 Uiso calc R 1 . .
H H12C 0.3289 0.1583 0.8134 0.042 Uiso calc R 1 . .
C C13 0.0909(4) -0.0632(3) 0.7687(3) 0.0308(7) Uani d . 1 . .
H H13A 0.0393 -0.0169 0.8453 0.046 Uiso calc R 1 . .
H H13B 0.1812 -0.1062 0.7896 0.046 Uiso calc R 1 . .
H H13C 0.0204 -0.1371 0.7070 0.046 Uiso calc R 1 . .
C C14 0.5185(4) 0.1403(3) 1.0834(3) 0.0282(6) Uani d . 1 . .
H H14 0.5317 0.2364 1.1396 0.034 Uiso calc R 1 . .
C C15 0.6185(4) 0.0876(3) 0.9901(3) 0.0249(6) Uani d . 1 . .
C C16 0.5999(4) -0.0512(3) 0.9068(3) 0.0276(6) Uani d . 1 . .
H H16 0.6685 -0.0853 0.8429 0.033 Uiso calc R 1 . .

loop_
_atom_site_aniso_label
_atom_site_aniso_U_11
_atom_site_aniso_U_22
_atom_site_aniso_U_33
_atom_site_aniso_U_12
_atom_site_aniso_U_13
_atom_site_aniso_U_23
Sn1 0.01253(12) 0.01045(11) 0.01205(11) 0.00037(8) -0.00207(8) 0.00356(8)
Br1 0.01696(13) 0.01231(11) 0.02127(13) -0.00079(9) -0.00159(9) 0.00599(9)
Br2 0.01604(13) 0.01762(12) 0.01965(13) 0.00199(9) 0.00089(9) 0.00756(10)
Br3 0.0333(2) 0.0299(2) 0.0258(2) -0.00401(17) -0.00423(17) 0.01252(17)
Cl2 0.0333(2) 0.0299(2) 0.0258(2) -0.00401(17) -0.00423(17) 0.01252(17)
Cl1 0.0435(5) 0.0421(4) 0.0144(3) 0.0164(3) -0.0097(3) 0.0016(3)
N1 0.0168(11) 0.0179(10) 0.0218(11) 0.0034(8) -0.0034(9) 0.0087(9)
N2 0.0219(12) 0.0216(11) 0.0209(11) 0.0057(9) -0.0017(9) 0.0094(9)
C1 0.0183(12) 0.0117(10) 0.0125(11) 0.0033(9) -0.0015(9) 0.0012(9)
C2 0.0183(12) 0.0189(12) 0.0178(12) 0.0046(10) 0.0002(10) 0.0063(10)
C3 0.0261(14) 0.0282(14) 0.0164(12) 0.0111(11) 0.0038(11) 0.0092(11)
C4 0.0275(15) 0.0252(13) 0.0137(12) 0.0118(11) -0.0050(10) 0.0003(10)
C5 0.0222(14) 0.0218(13) 0.0231(14) 0.0012(11) -0.0085(11) 0.0032(11)
C6 0.0188(13) 0.0193(12) 0.0179(12) -0.0006(10) -0.0035(10) 0.0052(10)
C7 0.0176(13) 0.0194(12) 0.0216(13) -0.0016(10) -0.0003(10) 0.0060(10)
C8 0.0229(14) 0.0158(11) 0.0178(12) -0.0011(10) 0.0010(10) 0.0066(10)
C9 0.0206(13) 0.0141(11) 0.0114(11) 0.0054(9) 0.0000(9) 0.0025(9)
C10 0.0165(12) 0.0172(11) 0.0187(12) -0.0010(9) 0.0004(10) 0.0075(10)
C11 0.0209(13) 0.0161(11) 0.0181(12) -0.0012(10) -0.0009(10) 0.0075(10)
C12 0.0196(14) 0.0363(16) 0.0294(15) 0.0120(12) -0.0009(12) 0.0124(13)
C13 0.0401(18) 0.0283(15) 0.0313(16) 0.0090(13) -0.0012(13) 0.0192(13)
C14 0.0389(17) 0.0190(12) 0.0208(14) 0.0096(12) -0.0056(12) 0.0004(10)
C15 0.0312(15) 0.0216(13) 0.0192(13) 0.0061(11) -0.0089(11) 0.0055(11)
C16 0.0338(16) 0.0253(14) 0.0197(13) 0.0110(12) -0.0019(12) 0.0028(11)

loop_
_atom_type_symbol
_atom_type_description
_atom_type_scat_dispersion_real
_atom_type_scat_dispersion_imag
_atom_type_scat_source
C C 0.0033 0.0016 'International Tables Vol C Tables 4.2.6.8 and 6.1.1.4'
H H 0.0000 0.0000 'International Tables Vol C Tables 4.2.6.8 and 6.1.1.4'
N N 0.0061 0.0033 'International Tables Vol C Tables 4.2.6.8 and 6.1.1.4'
Cl Cl 0.1484 0.1585 'International Tables Vol C Tables 4.2.6.8 and 6.1.1.4'
Br Br -0.2901 2.4595 'International Tables Vol C Tables 4.2.6.8 and 6.1.1.4'
Sn Sn -0.6537 1.4246 'International Tables Vol C Tables 4.2.6.8 and 6.1.1.4'

loop_
_geom_angle_atom_site_label_1
_geom_angle_atom_site_label_2
_geom_angle_atom_site_label_3
_geom_angle_site_symmetry_1
_geom_angle_site_symmetry_3
_geom_angle
_geom_angle_publ_flag
C1 Sn1 C1 2_666 . 180.0 ?
C1 Sn1 Br2 2_666 2_666 89.62(7) ?
C1 Sn1 Br2 . 2_666 90.38(7) ?
C1 Sn1 Br2 2_666 . 90.38(7) ?
C1 Sn1 Br2 . . 89.62(7) ?
Br2 Sn1 Br2 2_666 . 180.0 ?
C1 Sn1 Br1 2_666 . 89.88(7) ?
C1 Sn1 Br1 . . 90.12(7) ?
Br2 Sn1 Br1 2_666 . 91.55(3) ?
Br2 Sn1 Br1 . . 88.45(3) ?
C1 Sn1 Br1 2_666 2_666 90.12(7) ?
C1 Sn1 Br1 . 2_666 89.88(7) ?
Br2 Sn1 Br1 2_666 2_666 88.45(3) ?
Br2 Sn1 Br1 . 2_666 91.55(3) ?
Br1 Sn1 Br1 . 2_666 180.0 ?
C11 N1 C7 . . 120.7(2) ?
C11 N1 H1 . . 119.6 ?
C7 N1 H1 . . 119.6 ?
C9 N2 C13 . . 120.7(2) ?
C9 N2 C12 . . 122.5(2) ?
C13 N2 C12 . . 116.4(2) ?
C2 C1 C6 . . 119.5(2) ?
C2 C1 Sn1 . . 120.03(18) ?
C6 C1 Sn1 . . 120.51(19) ?
C1 C2 C3 . . 120.5(3) ?
C1 C2 H2 . . 119.7 ?
C3 C2 H2 . . 119.7 ?
C4 C3 C2 . . 118.9(3) ?
C4 C3 H3 . . 120.6 ?
C2 C3 H3 . . 120.6 ?
C3 C4 C5 . . 121.8(3) ?
C3 C4 Cl1 . . 118.7(2) ?
C5 C4 Cl1 . . 119.5(2) ?
C4 C5 C6 . . 118.6(3) ?
C4 C5 H5 . . 120.7 ?
C6 C5 H5 . . 120.7 ?
C5 C6 C1 . . 120.6(3) ?
C5 C6 H6 . . 119.7 ?
C1 C6 H6 . . 119.7 ?
N1 C7 C8 . . 121.0(2) ?
N1 C7 H7 . . 119.5 ?
C8 C7 H7 . . 119.5 ?
C7 C8 C9 . . 120.5(2) ?
C7 C8 H8 . . 119.8 ?
C9 C8 H8 . . 119.8 ?
N2 C9 C8 . . 121.3(2) ?
N2 C9 C10 . . 122.5(2) ?
C8 C9 C10 . . 116.2(2) ?
C11 C10 C9 . . 120.2(2) ?
C11 C10 H10 . . 119.9 ?
C9 C10 H10 . . 119.9 ?
N1 C11 C10 . . 121.3(2) ?
N1 C11 H11 . . 119.4 ?
C10 C11 H11 . . 119.4 ?
N2 C12 H12A . . 109.5 ?
N2 C12 H12B . . 109.5 ?
H12A C12 H12B . . 109.5 ?
N2 C12 H12C . . 109.5 ?
H12A C12 H12C . . 109.5 ?
H12B C12 H12C . . 109.5 ?
N2 C13 H13A . . 109.5 ?
N2 C13 H13B . . 109.5 ?
H13A C13 H13B . . 109.5 ?
N2 C13 H13C . . 109.5 ?
H13A C13 H13C . . 109.5 ?
H13B C13 H13C . . 109.5 ?
C16 C14 C15 2_657 . 119.1(3) ?
C16 C14 H14 2_657 . 120.4 ?
C15 C14 H14 . . 120.4 ?
C16 C15 C14 . . 121.1(3) ?
C16 C15 Br3 . . 119.9(2) ?
C14 C15 Br3 . . 119.0(2) ?
C14 C16 C15 2_657 . 119.7(3) ?
C14 C16 H16 2_657 . 120.1 ?
C15 C16 H16 . . 120.1 ?

loop_
_geom_bond_atom_site_label_1
_geom_bond_atom_site_label_2
_geom_bond_site_symmetry_2
_geom_bond_distance
_geom_bond_publ_flag
Sn1 C1 2_666 2.148(3) ?
Sn1 C1 . 2.148(3) ?
Sn1 Br2 2_666 2.7172(9) ?
Sn1 Br2 . 2.7172(8) ?
Sn1 Br1 . 2.7319(7) ?
Sn1 Br1 2_666 2.7319(7) ?
Br3 C15 . 1.807(3) ?
Cl1 C4 . 1.744(3) ?
N1 C11 . 1.344(3) ?
N1 C7 . 1.346(3) ?
N1 H1 . 0.8800 ?
N2 C9 . 1.337(3) ?
N2 C13 . 1.460(4) ?
N2 C12 . 1.465(4) ?
C1 C2 . 1.386(4) ?
C1 C6 . 1.392(4) ?
C2 C3 . 1.392(4) ?
C2 H2 . 0.9500 ?
C3 C4 . 1.382(4) ?
C3 H3 . 0.9500 ?
C4 C5 . 1.383(4) ?
C5 C6 . 1.391(4) ?
C5 H5 . 0.9500 ?
C6 H6 . 0.9500 ?
C7 C8 . 1.357(4) ?
C7 H7 . 0.9500 ?
C8 C9 . 1.418(4) ?
C8 H8 . 0.9500 ?
C9 C10 . 1.420(3) ?
C10 C11 . 1.357(4) ?
C10 H10 . 0.9500 ?
C11 H11 . 0.9500 ?
C12 H12A . 0.9800 ?
C12 H12B . 0.9800 ?
C12 H12C . 0.9800 ?
C13 H13A . 0.9800 ?
C13 H13B . 0.9800 ?
C13 H13C . 0.9800 ?
C14 C16 2_657 1.378(5) ?
C14 C15 . 1.389(4) ?
C14 H14 . 0.9500 ?
C15 C16 . 1.379(4) ?
C16 C14 2_657 1.378(5) ?
C16 H16 . 0.9500 ?

loop_
_geom_torsion_atom_site_label_1
_geom_torsion_atom_site_label_2
_geom_torsion_atom_site_label_3
_geom_torsion_atom_site_label_4
_geom_torsion_site_symmetry_1
_geom_torsion_site_symmetry_2
_geom_torsion_site_symmetry_3
_geom_torsion_site_symmetry_4
_geom_torsion
_geom_torsion_publ_flag
C1 Sn1 C1 C2 2_666 . . . 2E1(10) ?
Br2 Sn1 C1 C2 2_666 . . . 134.73(19) ?
Br2 Sn1 C1 C2 . . . . -45.27(19) ?
Br1 Sn1 C1 C2 . . . . -133.72(19) ?
Br1 Sn1 C1 C2 2_666 . . . 46.28(19) ?
C1 Sn1 C1 C6 2_666 . . . -16E1(10) ?
Br2 Sn1 C1 C6 2_666 . . . -45.7(2) ?
Br2 Sn1 C1 C6 . . . . 134.3(2) ?
Br1 Sn1 C1 C6 . . . . 45.8(2) ?
Br1 Sn1 C1 C6 2_666 . . . -134.2(2) ?
C6 C1 C2 C3 . . . . -1.9(4) ?
Sn1 C1 C2 C3 . . . . 177.68(19) ?
C1 C2 C3 C4 . . . . -0.9(4) ?
C2 C3 C4 C5 . . . . 2.8(4) ?
C2 C3 C4 Cl1 . . . . -175.6(2) ?
C3 C4 C5 C6 . . . . -1.8(4) ?
Cl1 C4 C5 C6 . . . . 176.5(2) ?
C4 C5 C6 C1 . . . . -1.0(4) ?
C2 C1 C6 C5 . . . . 2.8(4) ?
Sn1 C1 C6 C5 . . . . -176.7(2) ?
C11 N1 C7 C8 . . . . -1.4(4) ?
N1 C7 C8 C9 . . . . 0.0(4) ?
C13 N2 C9 C8 . . . . -8.1(4) ?
C12 N2 C9 C8 . . . . 179.0(2) ?
C13 N2 C9 C10 . . . . 172.4(2) ?
C12 N2 C9 C10 . . . . -0.5(4) ?
C7 C8 C9 N2 . . . . -178.2(2) ?
C7 C8 C9 C10 . . . . 1.3(4) ?
N2 C9 C10 C11 . . . . 178.2(2) ?
C8 C9 C10 C11 . . . . -1.3(4) ?
C7 N1 C11 C10 . . . . 1.4(4) ?
C9 C10 C11 N1 . . . . 0.0(4) ?
C16 C14 C15 C16 2_657 . . . 0.7(5) ?
C16 C14 C15 Br3 2_657 . . . 179.7(2) ?
C14 C15 C16 C14 . . . 2_657 -0.7(5) ?
Br3 C15 C16 C14 . . . 2_657 -179.7(2) ?
